data_2201373
loop_
_publ_author_name
'A. Abdul Ajees'
'S. Manikandan'
'R. Raghunathan'

_publ_section_title Indole-3-spiro-<i>N</i>-methyl-2'-pyrrolidine-3'-spiro-9''-anthracene-2,10''-dione
_journal_issue 8
_journal_name_full 'Acta Crystallographica Section E'
_journal_page_first o802
_journal_page_last o804
_journal_paper_doi 10.1107/S1600536802010863
_journal_volume 58
_journal_year 2002
_chemical_formula_iupac 'C25 H20 N2 O2'
_chemical_formula_moiety 'C25 H20 N2 O2'
_chemical_formula_sum 'C25 H20 N2 O2'
_chemical_formula_weight 380.43
_chemical_name_common
;
1-N-methyl-2-spiro-3"-oxindole-3-spiro-9'-anthrone-pyrrolidine
;
_chemical_name_systematic
;
1'-Methylindole-3-spiro-2'-pyrrolidine-3'-spiro-9''-anthracene-2,10''-dione
;
_space_group_IT_number 14
_symmetry_cell_setting monoclinic
_symmetry_space_group_name_Hall '-P 2ybc'
_symmetry_space_group_name_H-M 'P 1 21/c 1'
_atom_sites_solution_hydrogens geom
_atom_sites_solution_primary direct
_atom_sites_solution_secondary difmap
_audit_creation_method SHELXL-97
_cell_angle_alpha 90.00
_cell_angle_beta 108.180(10)
_cell_angle_gamma 90.00
_cell_formula_units_Z 8
_cell_length_a 8.3380(10)
_cell_length_b 28.339(4)
_cell_length_c 17.045(2)
_cell_measurement_reflns_used 25
_cell_measurement_temperature 293(2)
_cell_measurement_theta_max 30
_cell_measurement_theta_min 15
_cell_volume 3826.5(9)
_computing_cell_refinement 'CAD-4 SDP (Frenz, 1978)'
_computing_data_collection 'CAD-4 Software (Enraf-Nonius, 1989)'
_computing_data_reduction 'CAD-4 Software'
_computing_molecular_graphics 'ZORTEP (Zsolnai, 1997)'
_computing_publication_material 'PARST97 (Nardelli, 1995)'
_computing_structure_refinement 'SHELXL97 (Sheldrick, 1997)'
_computing_structure_solution 'SHELXS97 (Sheldrick, 1997)'
_diffrn_ambient_temperature 293(2)
_diffrn_measured_fraction_theta_full 0.978
_diffrn_measured_fraction_theta_max 0.978
_diffrn_measurement_device_type 'Enraf-Nonius CAD-4'
_diffrn_measurement_method \w--2\q
_diffrn_radiation_monochromator graphite
_diffrn_radiation_source 'fine-focus sealed tube'
_diffrn_radiation_type CuK\a
_diffrn_radiation_wavelength 1.5418
_diffrn_reflns_av_R_equivalents 0.025
_diffrn_reflns_av_sigmaI/netI 0.0187
_diffrn_reflns_limit_h_max 10
_diffrn_reflns_limit_h_min 0
_diffrn_reflns_limit_k_max 0
_diffrn_reflns_limit_k_min -34
_diffrn_reflns_limit_l_max 19
_diffrn_reflns_limit_l_min -21
_diffrn_reflns_number 8049
_diffrn_reflns_theta_full 71.98
_diffrn_reflns_theta_max 71.99
_diffrn_reflns_theta_min 3.12
_diffrn_standards_decay_% <1
_diffrn_standards_interval_time 120min
_diffrn_standards_number 3
_exptl_absorpt_coefficient_mu 0.672
_exptl_absorpt_correction_T_max 0.918
_exptl_absorpt_correction_T_min 0.794
_exptl_absorpt_correction_type '\y scan'
_exptl_absorpt_process_details '(North et al., 1968)'
_exptl_crystal_colour orange
_exptl_crystal_density_diffrn 1.321
_exptl_crystal_density_method 'not measured'
_exptl_crystal_description needle
_exptl_crystal_F_000 1600
_exptl_crystal_size_max 0.36
_exptl_crystal_size_mid 0.30
_exptl_crystal_size_min 0.13
_refine_diff_density_max 0.21
_refine_diff_density_min -0.20
_refine_ls_extinction_coef 0.0047(2)
_refine_ls_extinction_expression Fc^*^=kFc[1+0.001xFc^2^\l^3^/sin(2\q)]^-1/4^
_refine_ls_extinction_method SHELXL97
_refine_ls_goodness_of_fit_ref 1.04
_refine_ls_hydrogen_treatment constr
_refine_ls_matrix_type full
_refine_ls_number_parameters 524
_refine_ls_number_reflns 7521
_refine_ls_number_restraints 0
_refine_ls_restrained_S_all 1.04
_refine_ls_R_factor_all 0.051
_refine_ls_R_factor_gt 0.044
_refine_ls_shift/su_max <0.001
_refine_ls_shift/su_mean <0.001
_refine_ls_structure_factor_coef Fsqd
_refine_ls_weighting_details 'calc w = 1/[\s^2^(Fo^2^)+(0.068P)^2^+0.7213P] where P = (Fo^2^+2Fc^2^)/3'
_refine_ls_weighting_scheme calc
_refine_ls_wR_factor_gt 0.118
_refine_ls_wR_factor_ref 0.124
_reflns_number_gt 6411
_reflns_number_total 7521
_reflns_threshold_expression I>2\s(I)
_cod_data_source_file ci6134.cif
_cod_data_source_block I
_cod_depositor_comments
;
The following automatic conversions were performed:
'_symmetry_cell_setting' value 'Monoclinic' changed to 'monoclinic'
according to '/home/saulius/struct/CIF-dictionaries/cif_core.dic'
dictionary named 'cif_core.dic' version 2.4.1 from 2010-06-29.

Automatic conversion script
Id: cif_fix_enum 1527 2010-12-29 10:47:43Z saulius 

The following automatic conversions were performed:

'_symmetry_cell_setting' value 'Monoclinic' changed to 'monoclinic'
according to /home/saulius/struct/CIF-dictionaries/cif_core.dic
dictionary named 'cif_core.dic' version 2.4.1 from 2010-06-29.

Automatic conversion script
Id: cif_fix_values 1715 2011-07-08 13:25:40Z adriana 
;
_cod_original_sg_symbol_H-M 'P 21/c'
_cod_database_code 2201373
_cod_database_fobs_code 2201373

loop_
_symmetry_equiv_pos_as_xyz
'x, y, z'
'-x, y+1/2, -z+1/2'
'-x, -y, -z'
'x, -y-1/2, z-1/2'

loop_
_atom_site_label
_atom_site_fract_x
_atom_site_fract_y
_atom_site_fract_z
_atom_site_U_iso_or_equiv
_atom_site_adp_type
_atom_site_calc_flag
_atom_site_refinement_flags
_atom_site_occupancy
_atom_site_disorder_assembly
_atom_site_disorder_group
_atom_site_type_symbol
N1A -0.49511(13) 0.45983(4) 0.17284(8) 0.0448(3) Uani d . 1 . . N
C2A -0.31151(15) 0.45985(5) 0.19959(8) 0.0393(3) Uani d . 1 . . C
C3A -0.27047(16) 0.50523(5) 0.25827(8) 0.0426(3) Uani d . 1 . . C
C4A -0.40742(19) 0.50002(6) 0.30196(10) 0.0549(4) Uani d . 1 . . C
H4A -0.3609 0.4845 0.3549 0.066 Uiso calc R 1 . . H
H4B -0.4496 0.5308 0.3111 0.066 Uiso calc R 1 . . H
C5A -0.54968(19) 0.47029(6) 0.24461(11) 0.0566(4) Uani d . 1 . . C
H5A -0.5656 0.4414 0.2718 0.068 Uiso calc R 1 . . H
H5B -0.6549 0.4878 0.2283 0.068 Uiso calc R 1 . . H
N6A -0.11994(15) 0.39693(4) 0.21408(8) 0.0467(3) Uani d . 1 . . N
H6A -0.0541 0.3735 0.2339 0.056 Uiso calc R 1 . . H
C7A -0.23099(17) 0.41487(5) 0.24890(9) 0.0433(3) Uani d . 1 . . C
C8A -0.23783(15) 0.45854(5) 0.12927(8) 0.0379(3) Uani d . 1 . . C
C9A -0.27277(17) 0.48475(5) 0.05745(8) 0.0424(3) Uani d . 1 . . C
H9A -0.3499 0.5095 0.0475 0.051 Uiso calc R 1 . . H
C10A -0.19030(19) 0.47348(5) 0.00031(9) 0.0490(3) Uani d . 1 . . C
H10A -0.2118 0.4910 -0.0480 0.059 Uiso calc R 1 . . H
C11A -0.0768(2) 0.43646(6) 0.01471(10) 0.0530(4) Uani d . 1 . . C
H11A -0.0223 0.4297 -0.0240 0.064 Uiso calc R 1 . . H
C12A -0.04261(18) 0.40934(6) 0.08543(10) 0.0493(3) Uani d . 1 . . C
H12A 0.0327 0.3842 0.0947 0.059 Uiso calc R 1 . . H
C13A -0.12464(16) 0.42103(5) 0.14175(8) 0.0408(3) Uani d . 1 . . C
C14A 0.03908(18) 0.52835(6) 0.29574(10) 0.0507(4) Uani d . 1 . . C
C15A 0.00238(19) 0.55688(6) 0.21996(10) 0.0536(4) Uani d . 1 . . C
C16A -0.17462(18) 0.57138(5) 0.18149(9) 0.0460(3) Uani d . 1 . . C
C17A -0.2077(2) 0.60879(5) 0.12588(10) 0.0561(4) Uani d . 1 . . C
H17A -0.1194 0.6232 0.1125 0.067 Uiso calc R 1 . . H
C18A -0.3702(2) 0.62459(6) 0.09062(12) 0.0627(4) Uani d . 1 . . C
H18A -0.3926 0.6494 0.0530 0.075 Uiso calc R 1 . . H
C19A -0.4997(2) 0.60327(6) 0.11166(11) 0.0620(4) Uani d . 1 . . C
H19A -0.6098 0.6140 0.0884 0.074 Uiso calc R 1 . . H
C20A -0.46785(19) 0.56608(5) 0.16694(10) 0.0522(4) Uani d . 1 . . C
H20A -0.5570 0.5523 0.1804 0.063 Uiso calc R 1 . . H
C21A -0.30468(17) 0.54888(5) 0.20295(9) 0.0430(3) Uani d . 1 . . C
C22A -0.08906(17) 0.50422(5) 0.31659(9) 0.0460(3) Uani d . 1 . . C
C23A -0.0424(2) 0.47828(7) 0.39009(10) 0.0587(4) Uani d . 1 . . C
H23A -0.1243 0.4616 0.4051 0.070 Uiso calc R 1 . . H
C24A 0.1234(2) 0.47692(8) 0.44085(11) 0.0722(5) Uani d . 1 . . C
H24A 0.1519 0.4590 0.4889 0.087 Uiso calc R 1 . . H
C25A 0.2465(2) 0.50199(8) 0.42067(13) 0.0778(6) Uani d . 1 . . C
H25A 0.3573 0.5016 0.4556 0.093 Uiso calc R 1 . . H
C26A 0.2049(2) 0.52740(7) 0.34882(12) 0.0669(5) Uani d . 1 . . C
H26A 0.2881 0.5443 0.3352 0.080 Uiso calc R 1 . . H
O27A 0.11541(16) 0.56982(6) 0.19316(10) 0.0814(4) Uani d . 1 . . O
O28A -0.26526(13) 0.39775(4) 0.30801(7) 0.0545(3) Uani d . 1 . . O
C29A -0.5758(2) 0.41907(6) 0.12513(12) 0.0615(4) Uani d . 1 . . C
H29A -0.5332 0.4147 0.0794 0.092 Uiso calc R 1 . . H
H29B -0.6956 0.4240 0.1048 0.092 Uiso calc R 1 . . H
H29C -0.5520 0.3915 0.1596 0.092 Uiso calc R 1 . . H
N1B 0.45909(17) 0.33457(4) 0.45321(8) 0.0529(3) Uani d . 1 . . N
C2B 0.29677(18) 0.31563(5) 0.45221(9) 0.0444(3) Uani d . 1 . . C
C3B 0.32149(18) 0.26031(5) 0.43940(8) 0.0426(3) Uani d . 1 . . C
C4B 0.4225(2) 0.26258(6) 0.37706(9) 0.0524(4) Uani d . 1 . . C
H4C 0.5041 0.2371 0.3872 0.063 Uiso calc R 1 . . H
H4D 0.3470 0.2598 0.3210 0.063 Uiso calc R 1 . . H
C5B 0.5124(2) 0.31031(6) 0.38945(11) 0.0613(4) Uani d . 1 . . C
H5C 0.6339 0.3061 0.4074 0.074 Uiso calc R 1 . . H
H5D 0.4798 0.3283 0.3385 0.074 Uiso calc R 1 . . H
N6B 0.01888(17) 0.34544(5) 0.41139(8) 0.0546(3) Uani d . 1 . . N
H6B -0.0818 0.3532 0.3821 0.065 Uiso calc R 1 . . H
C7B 0.1432(2) 0.33300(5) 0.37983(9) 0.0490(3) Uani d . 1 . . C
C8B 0.24217(19) 0.32874(5) 0.52561(9) 0.0464(3) Uani d . 1 . . C
C9B 0.3289(2) 0.32870(6) 0.60924(10) 0.0551(4) Uani d . 1 . . C
H9B 0.4420 0.3200 0.6285 0.066 Uiso calc R 1 . . H
C10B 0.2430(3) 0.34193(7) 0.66417(11) 0.0673(5) Uani d . 1 . . C
H10B 0.2992 0.3419 0.7207 0.081 Uiso calc R 1 . . H
C11B 0.0757(3) 0.35499(7) 0.63542(12) 0.0721(5) Uani d . 1 . . C
H11B 0.0199 0.3628 0.6731 0.087 Uiso calc R 1 . . H
C12B -0.0113(3) 0.35680(7) 0.55198(11) 0.0667(5) Uani d . 1 . . C
H12B -0.1237 0.3662 0.5328 0.080 Uiso calc R 1 . . H
C13B 0.0757(2) 0.34408(5) 0.49801(10) 0.0509(3) Uani d . 1 . . C
C14B 0.07140(19) 0.21972(5) 0.46437(10) 0.0495(3) Uani d . 1 . . C
C15B 0.1609(2) 0.22070(6) 0.55408(10) 0.0533(4) Uani d . 1 . . C
C16B 0.34694(19) 0.22338(5) 0.57821(9) 0.0457(3) Uani d . 1 . . C
C17B 0.4409(2) 0.20771(6) 0.65676(10) 0.0565(4) Uani d . 1 . . C
H17B 0.3858 0.1974 0.6934 0.068 Uiso calc R 1 . . H
C18B 0.6137(2) 0.20745(6) 0.68031(11) 0.0652(5) Uani d . 1 . . C
H18B 0.6761 0.1968 0.7325 0.078 Uiso calc R 1 . . H
C19B 0.6945(2) 0.22317(7) 0.62573(11) 0.0639(4) Uani d . 1 . . C
H19B 0.8117 0.2224 0.6410 0.077 Uiso calc R 1 . . H
C20B 0.6024(2) 0.24002(6) 0.54847(10) 0.0532(4) Uani d . 1 . . C
H20B 0.6590 0.2515 0.5132 0.064 Uiso calc R 1 . . H
C21B 0.42693(18) 0.24012(5) 0.52279(9) 0.0433(3) Uani d . 1 . . C
C22B 0.15066(18) 0.23538(5) 0.40778(9) 0.0452(3) Uani d . 1 . . C
C23B 0.0640(2) 0.22921(6) 0.32404(10) 0.0569(4) Uani d . 1 . . C
H23B 0.1127 0.2394 0.2849 0.068 Uiso calc R 1 . . H
C24B -0.0935(2) 0.20810(7) 0.29838(12) 0.0664(5) Uani d . 1 . . C
H24B -0.1479 0.2038 0.2423 0.080 Uiso calc R 1 . . H
C25B -0.1708(2) 0.19342(7) 0.35470(13) 0.0697(5) Uani d . 1 . . C
H25B -0.2774 0.1797 0.3368 0.084 Uiso calc R 1 . . H
C26B -0.0891(2) 0.19929(6) 0.43745(12) 0.0625(4) Uani d . 1 . . C
H26B -0.1407 0.1896 0.4759 0.075 Uiso calc R 1 . . H
O27B 0.08686(18) 0.21620(6) 0.60528(8) 0.0808(4) Uani d . 1 . . O
O28B 0.13585(15) 0.33517(4) 0.30720(7) 0.0612(3) Uani d . 1 . . O
C29B 0.4689(3) 0.38576(6) 0.45060(14) 0.0730(5) Uani d . 1 . . C
H29D 0.4323 0.3991 0.4939 0.109 Uiso calc R 1 . . H
H29E 0.3976 0.3969 0.3981 0.109 Uiso calc R 1 . . H
H29F 0.5834 0.3951 0.4580 0.109 Uiso calc R 1 . . H

loop_
_atom_site_aniso_label
_atom_site_aniso_U_11
_atom_site_aniso_U_22
_atom_site_aniso_U_33
_atom_site_aniso_U_12
_atom_site_aniso_U_13
_atom_site_aniso_U_23
N1A 0.0319(5) 0.0461(6) 0.0571(7) 0.0007(5) 0.0148(5) 0.0039(5)
C2A 0.0331(6) 0.0420(7) 0.0434(7) 0.0027(5) 0.0129(5) 0.0042(5)
C3A 0.0362(6) 0.0499(8) 0.0438(7) 0.0041(6) 0.0156(5) -0.0021(6)
C4A 0.0470(8) 0.0701(10) 0.0548(9) 0.0087(7) 0.0264(7) 0.0011(7)
C5A 0.0419(8) 0.0651(10) 0.0697(10) 0.0032(7) 0.0273(7) 0.0084(8)
N6A 0.0434(6) 0.0461(6) 0.0518(7) 0.0114(5) 0.0167(5) 0.0105(5)
C7A 0.0381(6) 0.0468(7) 0.0452(7) 0.0021(6) 0.0132(5) 0.0052(6)
C8A 0.0328(6) 0.0390(6) 0.0409(7) -0.0015(5) 0.0103(5) -0.0007(5)
C9A 0.0405(7) 0.0413(7) 0.0429(7) -0.0018(5) 0.0093(5) 0.0015(5)
C10A 0.0508(8) 0.0543(8) 0.0421(7) -0.0081(6) 0.0147(6) 0.0025(6)
C11A 0.0516(8) 0.0611(9) 0.0532(8) -0.0047(7) 0.0264(7) -0.0050(7)
C12A 0.0413(7) 0.0521(8) 0.0573(9) 0.0041(6) 0.0192(6) -0.0036(7)
C13A 0.0341(6) 0.0431(7) 0.0441(7) 0.0000(5) 0.0108(5) 0.0012(5)
C14A 0.0372(7) 0.0605(9) 0.0544(8) 0.0056(6) 0.0142(6) -0.0143(7)
C15A 0.0437(7) 0.0588(9) 0.0635(9) -0.0015(7) 0.0241(7) -0.0102(7)
C16A 0.0455(7) 0.0428(7) 0.0512(8) -0.0025(6) 0.0174(6) -0.0099(6)
C17A 0.0645(10) 0.0450(8) 0.0613(9) -0.0089(7) 0.0231(8) -0.0070(7)
C18A 0.0738(11) 0.0399(8) 0.0670(10) -0.0013(7) 0.0111(9) 0.0014(7)
C19A 0.0546(9) 0.0427(8) 0.0762(11) 0.0060(7) 0.0023(8) -0.0017(7)
C20A 0.0408(7) 0.0441(8) 0.0676(10) 0.0025(6) 0.0110(7) -0.0039(7)
C21A 0.0389(7) 0.0419(7) 0.0473(7) 0.0018(5) 0.0122(6) -0.0083(6)
C22A 0.0397(7) 0.0548(8) 0.0427(7) 0.0068(6) 0.0116(6) -0.0089(6)
C23A 0.0569(9) 0.0711(11) 0.0451(8) 0.0099(8) 0.0114(7) -0.0053(7)
C24A 0.0665(11) 0.0898(14) 0.0496(9) 0.0224(10) 0.0026(8) -0.0090(9)
C25A 0.0463(9) 0.1028(15) 0.0687(12) 0.0168(10) -0.0046(8) -0.0209(11)
C26A 0.0385(8) 0.0847(12) 0.0740(12) 0.0064(8) 0.0125(8) -0.0188(10)
O27A 0.0541(7) 0.1014(11) 0.1019(11) -0.0017(7) 0.0437(7) 0.0086(8)
O28A 0.0519(6) 0.0610(6) 0.0544(6) 0.0074(5) 0.0223(5) 0.0174(5)
C29A 0.0426(8) 0.0543(9) 0.0819(12) -0.0076(7) 0.0111(8) -0.0005(8)
N1B 0.0558(7) 0.0457(7) 0.0618(8) 0.0022(5) 0.0248(6) 0.0079(6)
C2B 0.0500(8) 0.0408(7) 0.0445(7) 0.0078(6) 0.0177(6) 0.0060(6)
C3B 0.0472(7) 0.0413(7) 0.0427(7) 0.0076(6) 0.0189(6) 0.0020(5)
C4B 0.0565(9) 0.0589(9) 0.0487(8) 0.0071(7) 0.0264(7) 0.0022(7)
C5B 0.0632(10) 0.0664(10) 0.0642(10) 0.0028(8) 0.0344(8) 0.0085(8)
N6B 0.0548(7) 0.0599(8) 0.0505(7) 0.0178(6) 0.0185(6) 0.0094(6)
C7B 0.0579(8) 0.0446(7) 0.0464(8) 0.0118(6) 0.0192(6) 0.0079(6)
C8B 0.0575(8) 0.0374(7) 0.0468(8) 0.0064(6) 0.0197(6) 0.0008(5)
C9B 0.0669(10) 0.0490(8) 0.0478(8) 0.0058(7) 0.0154(7) -0.0040(6)
C10B 0.0911(13) 0.0637(10) 0.0475(9) 0.0071(9) 0.0222(9) -0.0108(8)
C11B 0.0917(14) 0.0735(12) 0.0617(11) 0.0142(10) 0.0392(10) -0.0103(9)
C12B 0.0701(11) 0.0722(11) 0.0648(11) 0.0196(9) 0.0312(9) -0.0019(9)
C13B 0.0597(9) 0.0456(8) 0.0503(8) 0.0105(7) 0.0215(7) 0.0028(6)
C14B 0.0476(8) 0.0460(8) 0.0573(9) 0.0065(6) 0.0197(7) 0.0013(6)
C15B 0.0603(9) 0.0518(8) 0.0543(9) 0.0024(7) 0.0272(7) 0.0045(7)
C16B 0.0561(8) 0.0384(7) 0.0447(7) 0.0065(6) 0.0187(6) 0.0025(6)
C17B 0.0740(11) 0.0479(8) 0.0480(8) 0.0067(7) 0.0198(8) 0.0061(6)
C18B 0.0742(11) 0.0614(10) 0.0515(9) 0.0153(9) 0.0073(8) 0.0084(7)
C19B 0.0522(9) 0.0684(11) 0.0646(10) 0.0142(8) 0.0088(8) 0.0026(8)
C20B 0.0501(8) 0.0544(9) 0.0568(9) 0.0082(7) 0.0191(7) 0.0020(7)
C21B 0.0487(7) 0.0374(7) 0.0454(7) 0.0085(6) 0.0172(6) 0.0010(5)
C22B 0.0483(7) 0.0408(7) 0.0476(7) 0.0096(6) 0.0163(6) 0.0009(6)
C23B 0.0598(9) 0.0565(9) 0.0518(8) 0.0088(7) 0.0137(7) 0.0009(7)
C24B 0.0598(10) 0.0661(11) 0.0615(10) 0.0081(8) 0.0019(8) -0.0040(8)
C25B 0.0485(9) 0.0697(11) 0.0838(13) 0.0014(8) 0.0103(9) -0.0052(10)
C26B 0.0505(9) 0.0609(10) 0.0795(12) 0.0039(7) 0.0252(8) 0.0022(8)
O27B 0.0745(8) 0.1139(11) 0.0668(8) -0.0077(8) 0.0406(7) 0.0076(8)
O28B 0.0733(7) 0.0663(7) 0.0469(6) 0.0231(6) 0.0229(5) 0.0155(5)
C29B 0.0785(12) 0.0491(9) 0.0954(14) -0.0037(9) 0.0331(11) 0.0095(9)

loop_
_atom_type_symbol
_atom_type_description
_atom_type_scat_dispersion_real
_atom_type_scat_dispersion_imag
_atom_type_scat_source
C C 0.0181 0.0091 'International Tables Vol C Tables 4.2.6.8 and 6.1.1.4'
H H 0.0000 0.0000 'International Tables Vol C Tables 4.2.6.8 and 6.1.1.4'
N N 0.0311 0.0180 'International Tables Vol C Tables 4.2.6.8 and 6.1.1.4'
O O 0.0492 0.0322 'International Tables Vol C Tables 4.2.6.8 and 6.1.1.4'

loop_
_geom_angle_atom_site_label_1
_geom_angle_atom_site_label_2
_geom_angle_atom_site_label_3
_geom_angle
C29A N1A C2A 115.74(12)
C29A N1A C5A 114.78(13)
C2A N1A C5A 108.02(11)
N1A C2A C8A 113.61(11)
N1A C2A C7A 113.76(11)
C8A C2A C7A 101.23(10)
N1A C2A C3A 101.26(10)
C8A C2A C3A 117.13(11)
C7A C2A C3A 110.38(11)
C21A C3A C22A 111.88(12)
C21A C3A C4A 110.45(11)
C22A C3A C4A 114.37(12)
C21A C3A C2A 107.63(10)
C22A C3A C2A 111.52(11)
C4A C3A C2A 100.23(11)
C5A C4A C3A 106.56(12)
C5A C4A H4A 110.4
C3A C4A H4A 110.4
C5A C4A H4B 110.4
C3A C4A H4B 110.4
H4A C4A H4B 108.6
N1A C5A C4A 105.31(11)
N1A C5A H5A 110.7
C4A C5A H5A 110.7
N1A C5A H5B 110.7
C4A C5A H5B 110.7
H5A C5A H5B 108.8
C7A N6A C13A 111.72(11)
C7A N6A H6A 124.1
C13A N6A H6A 124.1
O28A C7A N6A 125.45(13)
O28A C7A C2A 126.40(12)
N6A C7A C2A 108.12(11)
C9A C8A C13A 119.38(12)
C9A C8A C2A 131.67(12)
C13A C8A C2A 108.77(11)
C8A C9A C10A 118.82(13)
C8A C9A H9A 120.6
C10A C9A H9A 120.6
C11A C10A C9A 120.64(14)
C11A C10A H10A 119.7
C9A C10A H10A 119.7
C12A C11A C10A 121.34(14)
C12A C11A H11A 119.3
C10A C11A H11A 119.3
C13A C12A C11A 117.42(14)
C13A C12A H12A 121.3
C11A C12A H12A 121.3
C12A C13A C8A 122.38(13)
C12A C13A N6A 127.68(13)
C8A C13A N6A 109.79(11)
C26A C14A C22A 120.28(16)
C26A C14A C15A 118.14(15)
C22A C14A C15A 121.53(13)
O27A C15A C14A 121.20(15)
O27A C15A C16A 122.06(16)
C14A C15A C16A 116.63(13)
C17A C16A C21A 121.31(14)
C17A C16A C15A 118.26(14)
C21A C16A C15A 120.40(14)
C18A C17A C16A 120.32(15)
C18A C17A H17A 119.8
C16A C17A H17A 119.8
C17A C18A C19A 119.26(16)
C17A C18A H18A 120.4
C19A C18A H18A 120.4
C18A C19A C20A 120.76(16)
C18A C19A H19A 119.6
C20A C19A H19A 119.6
C19A C20A C21A 121.33(15)
C19A C20A H20A 119.3
C21A C20A H20A 119.3
C20A C21A C16A 117.02(14)
C20A C21A C3A 121.57(13)
C16A C21A C3A 121.26(12)
C23A C22A C14A 117.48(14)
C23A C22A C3A 122.30(14)
C14A C22A C3A 120.17(13)
C24A C23A C22A 121.28(18)
C24A C23A H23A 119.4
C22A C23A H23A 119.4
C25A C24A C23A 120.43(19)
C25A C24A H24A 119.8
C23A C24A H24A 119.8
C26A C25A C24A 119.62(16)
C26A C25A H25A 120.2
C24A C25A H25A 120.2
C25A C26A C14A 120.87(18)
C25A C26A H26A 119.6
C14A C26A H26A 119.6
N1A C29A H29A 109.5
N1A C29A H29B 109.5
H29A C29A H29B 109.5
N1A C29A H29C 109.5
H29A C29A H29C 109.5
H29B C29A H29C 109.5
C2B N1B C29B 115.46(13)
C2B N1B C5B 108.37(13)
C29B N1B C5B 114.30(14)
N1B C2B C8B 114.94(13)
N1B C2B C7B 115.22(12)
C8B C2B C7B 101.17(11)
N1B C2B C3B 101.77(11)
C8B C2B C3B 116.05(11)
C7B C2B C3B 108.07(12)
C22B C3B C21B 110.90(11)
C22B C3B C4B 115.05(12)
C21B C3B C4B 112.01(12)
C22B C3B C2B 110.74(11)
C21B C3B C2B 107.44(11)
C4B C3B C2B 99.97(11)
C5B C4B C3B 106.86(12)
C5B C4B H4C 110.3
C3B C4B H4C 110.3
C5B C4B H4D 110.3
C3B C4B H4D 110.3
H4C C4B H4D 108.6
N1B C5B C4B 105.55(12)
N1B C5B H5C 110.6
C4B C5B H5C 110.6
N1B C5B H5D 110.6
C4B C5B H5D 110.6
H5C C5B H5D 108.8
C7B N6B C13B 111.20(13)
C7B N6B H6B 124.4
C13B N6B H6B 124.4
O28B C7B N6B 125.88(14)
O28B C7B C2B 126.08(14)
N6B C7B C2B 108.04(12)
C9B C8B C13B 119.68(14)
C9B C8B C2B 131.32(14)
C13B C8B C2B 108.97(13)
C8B C9B C10B 118.61(16)
C8B C9B H9B 120.7
C10B C9B H9B 120.7
C11B C10B C9B 120.54(16)
C11B C10B H10B 119.7
C9B C10B H10B 119.7
C10B C11B C12B 121.64(16)
C10B C11B H11B 119.2
C12B C11B H11B 119.2
C11B C12B C13B 117.31(17)
C11B C12B H12B 121.3
C13B C12B H12B 121.3
C12B C13B C8B 122.10(15)
C12B C13B N6B 128.08(15)
C8B C13B N6B 109.79(13)
C26B C14B C22B 120.96(15)
C26B C14B C15B 118.05(15)
C22B C14B C15B 120.80(14)
O27B C15B C16B 121.79(15)
O27B C15B C14B 122.13(15)
C16B C15B C14B 115.89(13)
C17B C16B C21B 120.84(14)
C17B C16B C15B 118.48(14)
C21B C16B C15B 120.66(13)
C18B C17B C16B 120.45(16)
C18B C17B H17B 119.8
C16B C17B H17B 119.8
C17B C18B C19B 119.35(15)
C17B C18B H18B 120.3
C19B C18B H18B 120.3
C18B C19B C20B 120.62(16)
C18B C19B H19B 119.7
C20B C19B H19B 119.7
C19B C20B C21B 121.07(15)
C19B C20B H20B 119.5
C21B C20B H20B 119.5
C20B C21B C16B 117.63(13)
C20B C21B C3B 122.44(13)
C16B C21B C3B 119.83(12)
C23B C22B C14B 117.36(14)
C23B C22B C3B 123.14(13)
C14B C22B C3B 119.43(13)
C24B C23B C22B 121.00(17)
C24B C23B H23B 119.5
C22B C23B H23B 119.5
C25B C24B C23B 120.99(17)
C25B C24B H24B 119.5
C23B C24B H24B 119.5
C26B C25B C24B 119.31(17)
C26B C25B H25B 120.3
C24B C25B H25B 120.3
C25B C26B C14B 120.36(17)
C25B C26B H26B 119.8
C14B C26B H26B 119.8
N1B C29B H29D 109.5
N1B C29B H29E 109.5
H29D C29B H29E 109.5
N1B C29B H29F 109.5
H29D C29B H29F 109.5
H29E C29B H29F 109.5

loop_
_geom_bond_atom_site_label_1
_geom_bond_atom_site_label_2
_geom_bond_site_symmetry_2
_geom_bond_distance
_geom_bond_publ_flag
N1A C29A . 1.452(2) ?
N1A C2A . 1.4546(16) ?
N1A C5A . 1.463(2) ?
C2A C8A . 1.5084(18) ?
C2A C7A . 1.5587(18) ?
C2A C3A . 1.5992(19) ?
C3A C21A . 1.527(2) ?
C3A C22A . 1.5293(19) ?
C3A C4A . 1.5528(18) ?
C4A C5A . 1.532(2) ?
C4A H4A . 0.97 ?
C4A H4B . 0.97 ?
C5A H5A . 0.97 ?
C5A H5B . 0.97 ?
N6A C7A . 1.3459(18) ?
N6A C13A . 1.3992(18) ?
N6A H6A . 0.86 ?
C7A O28A . 1.2295(17) ?
C8A C9A . 1.3830(18) ?
C8A C13A . 1.3932(18) ?
C9A C10A . 1.393(2) ?
C9A H9A . 0.93 ?
C10A C11A . 1.383(2) ?
C10A H10A . 0.93 ?
C11A C12A . 1.382(2) ?
C11A H11A . 0.93 ?
C12A C13A . 1.3816(19) ?
C12A H12A . 0.93 ?
C14A C26A . 1.397(2) ?
C14A C22A . 1.404(2) ?
C14A C15A . 1.473(2) ?
C15A O27A . 1.2247(19) ?
C15A C16A . 1.474(2) ?
C16A C17A . 1.391(2) ?
C16A C21A . 1.401(2) ?
C17A C18A . 1.375(3) ?
C17A H17A . 0.93 ?
C18A C19A . 1.379(3) ?
C18A H18A . 0.93 ?
C19A C20A . 1.383(2) ?
C19A H19A . 0.93 ?
C20A C21A . 1.394(2) ?
C20A H20A . 0.93 ?
C22A C23A . 1.399(2) ?
C23A C24A . 1.383(2) ?
C23A H23A . 0.93 ?
C24A C25A . 1.377(3) ?
C24A H24A . 0.93 ?
C25A C26A . 1.369(3) ?
C25A H25A . 0.93 ?
C26A H26A . 0.93 ?
C29A H29A . 0.96 ?
C29A H29B . 0.96 ?
C29A H29C . 0.96 ?
N1B C2B . 1.4511(19) ?
N1B C29B . 1.454(2) ?
N1B C5B . 1.467(2) ?
C2B C8B . 1.5054(19) ?
C2B C7B . 1.555(2) ?
C2B C3B . 1.6050(19) ?
C3B C22B . 1.529(2) ?
C3B C21B . 1.5300(19) ?
C3B C4B . 1.5497(18) ?
C4B C5B . 1.529(2) ?
C4B H4C . 0.97 ?
C4B H4D . 0.97 ?
C5B H5C . 0.97 ?
C5B H5D . 0.97 ?
N6B C7B . 1.3556(19) ?
N6B C13B . 1.403(2) ?
N6B H6B . 0.86 ?
C7B O28B . 1.2215(18) ?
C8B C9B . 1.382(2) ?
C8B C13B . 1.389(2) ?
C9B C10B . 1.396(2) ?
C9B H9B . 0.93 ?
C10B C11B . 1.377(3) ?
C10B H10B . 0.93 ?
C11B C12B . 1.381(3) ?
C11B H11B . 0.93 ?
C12B C13B . 1.385(2) ?
C12B H12B . 0.93 ?
C14B C26B . 1.398(2) ?
C14B C22B . 1.401(2) ?
C14B C15B . 1.478(2) ?
C15B O27B . 1.2232(18) ?
C15B C16B . 1.477(2) ?
C16B C17B . 1.396(2) ?
C16B C21B . 1.3984(19) ?
C17B C18B . 1.370(3) ?
C17B H17B . 0.93 ?
C18B C19B . 1.381(3) ?
C18B H18B . 0.93 ?
C19B C20B . 1.386(2) ?
C19B H19B . 0.93 ?
C20B C21B . 1.390(2) ?
C20B H20B . 0.93 ?
C22B C23B . 1.395(2) ?
C23B C24B . 1.384(3) ?
C23B H23B . 0.93 ?
C24B C25B . 1.377(3) ?
C24B H24B . 0.93 ?
C25B C26B . 1.372(3) ?
C25B H25B . 0.93 ?
C26B H26B . 0.93 ?
C29B H29D . 0.96 ?
C29B H29E . 0.96 ?
C29B H29F . 0.96 ?

loop_
_geom_hbond_atom_site_label_D
_geom_hbond_atom_site_label_H
_geom_hbond_atom_site_label_A
_geom_hbond_site_symmetry_A
_geom_hbond_distance_DH
_geom_hbond_distance_HA
_geom_hbond_distance_DA
_geom_hbond_angle_DHA
N6A H6A O28B . 0.86 2.00 2.832(2) 161
N6B H6B O28A . 0.86 2.08 2.883(2) 155
C23A H23A O28A . 0.93 2.49 3.000(2) 115
C23B H23B O28B . 0.93 2.74 3.093(2) 104
C20A H20A O27A 1_455 0.93 2.85 3.641(2) 144
C5A H5B O27A 1_455 0.97 2.95 3.872(2) 159
C11A H11A O27A 3_565 0.93 2.74 3.461(2) 135
C12A H12A O27B 4_565 0.93 2.88 3.702(2) 149
C18B H18B O28A 4_666 0.93 2.95 3.643(2) 133
C19B H19B O27B 1_655 0.93 2.56 3.403(2) 151

loop_
_geom_torsion_atom_site_label_1
_geom_torsion_atom_site_label_2
_geom_torsion_atom_site_label_3
_geom_torsion_atom_site_label_4
_geom_torsion
C29A N1A C2A C8A 60.52(16)
C5A N1A C2A C8A -169.23(12)
C29A N1A C2A C7A -54.62(17)
C5A N1A C2A C7A 75.63(14)
C29A N1A C2A C3A -173.01(12)
C5A N1A C2A C3A -42.76(13)
N1A C2A C3A C21A -75.88(12)
C8A C2A C3A C21A 48.24(14)
C7A C2A C3A C21A 163.31(10)
N1A C2A C3A C22A 161.05(11)
C8A C2A C3A C22A -74.84(14)
C7A C2A C3A C22A 40.24(14)
N1A C2A C3A C4A 39.59(13)
C8A C2A C3A C4A 163.70(11)
C7A C2A C3A C4A -81.22(12)
C21A C3A C4A C5A 89.59(15)
C22A C3A C4A C5A -143.13(13)
C2A C3A C4A C5A -23.73(15)
C29A N1A C5A C4A 158.60(13)
C2A N1A C5A C4A 27.82(16)
C3A C4A C5A N1A -0.32(17)
C13A N6A C7A O28A 172.42(14)
C13A N6A C7A C2A -5.82(16)
N1A C2A C7A O28A -50.0(2)
C8A C2A C7A O28A -172.28(14)
C3A C2A C7A O28A 63.00(18)
N1A C2A C7A N6A 128.20(13)
C8A C2A C7A N6A 5.95(14)
C3A C2A C7A N6A -118.78(12)
N1A C2A C8A C9A 48.44(19)
C7A C2A C8A C9A 170.80(14)
C3A C2A C8A C9A -69.16(18)
N1A C2A C8A C13A -126.44(12)
C7A C2A C8A C13A -4.09(13)
C3A C2A C8A C13A 115.95(12)
C13A C8A C9A C10A -1.48(19)
C2A C8A C9A C10A -175.92(13)
C8A C9A C10A C11A 0.6(2)
C9A C10A C11A C12A 0.5(2)
C10A C11A C12A C13A -0.8(2)
C11A C12A C13A C8A -0.1(2)
C11A C12A C13A N6A 174.95(14)
C9A C8A C13A C12A 1.2(2)
C2A C8A C13A C12A 176.84(13)
C9A C8A C13A N6A -174.58(12)
C2A C8A C13A N6A 1.03(15)
C7A N6A C13A C12A -172.35(14)
C7A N6A C13A C8A 3.17(16)
C26A C14A C15A O27A 17.8(2)
C22A C14A C15A O27A -164.91(16)
C26A C14A C15A C16A -158.54(14)
C22A C14A C15A C16A 18.8(2)
O27A C15A C16A C17A -14.8(2)
C14A C15A C16A C17A 161.44(14)
O27A C15A C16A C21A 167.33(16)
C14A C15A C16A C21A -16.4(2)
C21A C16A C17A C18A 0.1(2)
C15A C16A C17A C18A -177.78(15)
C16A C17A C18A C19A 0.7(3)
C17A C18A C19A C20A -0.6(3)
C18A C19A C20A C21A -0.2(3)
C19A C20A C21A C16A 0.9(2)
C19A C20A C21A C3A -174.71(14)
C17A C16A C21A C20A -0.8(2)
C15A C16A C21A C20A 176.97(13)
C17A C16A C21A C3A 174.78(13)
C15A C16A C21A C3A -7.4(2)
C22A C3A C21A C20A -157.20(13)
C4A C3A C21A C20A -28.56(18)
C2A C3A C21A C20A 79.95(15)
C22A C3A C21A C16A 27.40(17)
C4A C3A C21A C16A 156.04(13)
C2A C3A C21A C16A -95.46(14)
C26A C14A C22A C23A -2.3(2)
C15A C14A C22A C23A -179.56(14)
C26A C14A C22A C3A -179.86(14)
C15A C14A C22A C3A 2.9(2)
C21A C3A C22A C23A 157.65(13)
C4A C3A C22A C23A 31.1(2)
C2A C3A C22A C23A -81.73(16)
C21A C3A C22A C14A -24.89(17)
C4A C3A C22A C14A -151.43(14)
C2A C3A C22A C14A 95.73(15)
C14A C22A C23A C24A 0.8(2)
C3A C22A C23A C24A 178.31(15)
C22A C23A C24A C25A 1.2(3)
C23A C24A C25A C26A -1.7(3)
C24A C25A C26A C14A 0.2(3)
C22A C14A C26A C25A 1.9(2)
C15A C14A C26A C25A 179.23(16)
C29B N1B C2B C8B -63.33(18)
C5B N1B C2B C8B 167.00(12)
C29B N1B C2B C7B 53.76(19)
C5B N1B C2B C7B -75.92(15)
C29B N1B C2B C3B 170.39(14)
C5B N1B C2B C3B 40.72(14)
N1B C2B C3B C22B -160.95(11)
C8B C2B C3B C22B 73.51(16)
C7B C2B C3B C22B -39.22(14)
N1B C2B C3B C21B 77.81(13)
C8B C2B C3B C21B -47.74(16)
C7B C2B C3B C21B -160.47(11)
N1B C2B C3B C4B -39.20(13)
C8B C2B C3B C4B -164.74(13)
C7B C2B C3B C4B 82.53(13)
C22B C3B C4B C5B 143.51(13)
C21B C3B C4B C5B -88.64(15)
C2B C3B C4B C5B 24.89(15)
C2B N1B C5B C4B -25.01(17)
C29B N1B C5B C4B -155.32(15)
C3B C4B C5B N1B -2.19(17)
C13B N6B C7B O28B -172.73(16)
C13B N6B C7B C2B 7.13(17)
N1B C2B C7B O28B 46.2(2)
C8B C2B C7B O28B 170.87(16)
C3B C2B C7B O28B -66.76(19)
N1B C2B C7B N6B -133.61(14)
C8B C2B C7B N6B -8.99(16)
C3B C2B C7B N6B 113.38(13)
N1B C2B C8B C9B -45.7(2)
C7B C2B C8B C9B -170.48(16)
C3B C2B C8B C9B 72.9(2)
N1B C2B C8B C13B 132.65(13)
C7B C2B C8B C13B 7.83(15)
C3B C2B C8B C13B -108.81(14)
C13B C8B C9B C10B 3.2(2)
C2B C8B C9B C10B -178.60(16)
C8B C9B C10B C11B -0.4(3)
C9B C10B C11B C12B -1.9(3)
C10B C11B C12B C13B 1.1(3)
C11B C12B C13B C8B 1.8(3)
C11B C12B C13B N6B -176.19(18)
C9B C8B C13B C12B -4.1(2)
C2B C8B C13B C12B 177.40(15)
C9B C8B C13B N6B 174.28(14)
C2B C8B C13B N6B -4.26(17)
C7B N6B C13B C12B 176.22(18)
C7B N6B C13B C8B -1.98(19)
C26B C14B C15B O27B -19.6(2)
C22B C14B C15B O27B 165.42(16)
C26B C14B C15B C16B 155.39(14)
C22B C14B C15B C16B -19.6(2)
O27B C15B C16B C17B 17.8(2)
C14B C15B C16B C17B -157.27(14)
O27B C15B C16B C21B -163.85(16)
C14B C15B C16B C21B 21.1(2)
C21B C16B C17B C18B -1.5(2)
C15B C16B C17B C18B 176.89(15)
C16B C17B C18B C19B 0.4(3)
C17B C18B C19B C20B 1.4(3)
C18B C19B C20B C21B -2.2(3)
C19B C20B C21B C16B 1.1(2)
C19B C20B C21B C3B 177.43(14)
C17B C16B C21B C20B 0.7(2)
C15B C16B C21B C20B -177.62(14)
C17B C16B C21B C3B -175.72(13)
C15B C16B C21B C3B 5.9(2)
C22B C3B C21B C20B 151.31(13)
C4B C3B C21B C20B 21.28(19)
C2B C3B C21B C20B -87.54(15)
C22B C3B C21B C16B -32.41(17)
C4B C3B C21B C16B -162.43(13)
C2B C3B C21B C16B 88.74(15)
C26B C14B C22B C23B -0.8(2)
C15B C14B C22B C23B 174.07(14)
C26B C14B C22B C3B 176.25(13)
C15B C14B C22B C3B -8.9(2)
C21B C3B C22B C23B -149.31(13)
C4B C3B C22B C23B -20.91(19)
C2B C3B C22B C23B 91.50(16)
C21B C3B C22B C14B 33.86(17)
C4B C3B C22B C14B 162.27(13)
C2B C3B C22B C14B -85.33(15)
C14B C22B C23B C24B -0.5(2)
C3B C22B C23B C24B -177.37(14)
C22B C23B C24B C25B 1.3(3)
C23B C24B C25B C26B -0.9(3)
C24B C25B C26B C14B -0.3(3)
C22B C14B C26B C25B 1.2(2)
C15B C14B C26B C25B -173.78(16)
